data_1540867
loop_
_publ_author_name
'van Smaalen, S.'
'Petricek, V.'

_publ_section_title
;
 Refinement of incommensurate structures against diffraction data from a
 twinned crystal
;
_journal_name_full 'Journal of Alloys Compd.'
_journal_page_first 369
_journal_page_last 378
_journal_volume 178
_journal_year 1992
_chemical_formula_sum 'Ho S'
_space_group_IT_number 5
_symmetry_space_group_name_Hall 'C 2y'
_symmetry_space_group_name_H-M 'C 1 2 1'
_cell_angle_alpha 90
_cell_angle_beta 90.19
_cell_angle_gamma 90
_cell_formula_units_Z 4
_cell_length_a 5.396
_cell_length_b 5.661
_cell_length_c 22.195
_cell_volume 677.982
_citation_journal_id_ASTM JALCEU
_cod_data_source_file vanSmaalen_JALCEU_1992_1517.cif
_cod_data_source_block Ho1S1
_cod_original_cell_volume 677.9814
_cod_original_formula_sum 'Ho1 S1'
_cod_database_code 1540867

loop_
_symmetry_equiv_pos_as_xyz
x,y,z
-x,y,-z
x+1/2,y+1/2,z
-x+1/2,y+1/2,-z

loop_
_atom_site_label
_atom_site_type_symbol
_atom_site_fract_x
_atom_site_fract_y
_atom_site_fract_z
_atom_site_occupancy
_atom_site_U_iso_or_equiv
Ho1 Ho+2 -0.003 0 0.17521 1 0.0
S1 S-2 0.4993 0.0081 0.20114 1 0.0
